data_7010583
loop_
_publ_author_name
'Batsanov, Andrei S.'
'Goeta, Andr\'es E.'
'Howard, Judith A. K.'
'Hughes, Andrew K.'
'Johnson, Andrew L.'
'Wade, Ken'

_publ_section_title
;
 Tungsten(VI) metallacarborane imido complexes; hydrogen bonding to a
 bent imido ligand in
 {W(NtBu)2[N(H)C(Me)NHtBu](C2B9H11)}&#x200A;&#x2020;
;
_journal_issue 8
_journal_name_full 'Journal of the Chemical Society, Dalton Transactions'
_journal_page_first 1210
_journal_paper_doi 10.1039/b100572n
_journal_year 2001
_chemical_formula_sum 'C16 H43 B9 N4 W'
_chemical_formula_weight 572.68
_space_group_IT_number 14
_symmetry_cell_setting monoclinic
_symmetry_space_group_name_Hall '-P 2ybc'
_symmetry_space_group_name_H-M 'P 1 21/c 1'
_atom_sites_solution_hydrogens difmap
_atom_sites_solution_primary direct
_atom_sites_solution_secondary difmap
_audit_creation_method SHELXL-97
_cell_angle_alpha 90.00
_cell_angle_beta 95.333(4)
_cell_angle_gamma 90.00
_cell_formula_units_Z 4
_cell_length_a 17.825(3)
_cell_length_b 10.920(2)
_cell_length_c 13.523(3)
_cell_measurement_reflns_used 631
_cell_measurement_temperature 120(2)
_cell_measurement_theta_max 20.74
_cell_measurement_theta_min 13.70
_cell_volume 2620.8(9)
_computing_cell_refinement 'SMART-NT V5.0 (Bruker, 1998)'
_computing_data_collection 'SMART-NT V5.0 (Bruker, 1998)'
_computing_data_reduction 'SAINT-NT V5.0 (Bruker, 1998)'
_computing_molecular_graphics 'SHELXTL-NT V5.1 (Bruker, 1998)'
_computing_publication_material 'SHELXTL-NT V5.1 (Bruker, 1998)'
_computing_structure_refinement 'SHELXL-97 (Sheldrick, 1997)'
_computing_structure_solution 'SHELXS-97 (Sheldrick, 1990)'
_diffrn_ambient_temperature 120(2)
_diffrn_measured_fraction_theta_full 0.918
_diffrn_measured_fraction_theta_max 0.918
_diffrn_measurement_device_type 'BRUKER SMART-CCD'
_diffrn_measurement_method /w
_diffrn_radiation_monochromator graphite
_diffrn_radiation_source 'fine-focus sealed tube'
_diffrn_radiation_type MoK\a
_diffrn_radiation_wavelength 0.71073
_diffrn_reflns_av_R_equivalents 0.0526
_diffrn_reflns_av_sigmaI/netI 0.0605
_diffrn_reflns_limit_h_max 24
_diffrn_reflns_limit_h_min -24
_diffrn_reflns_limit_k_max 13
_diffrn_reflns_limit_k_min -15
_diffrn_reflns_limit_l_max 17
_diffrn_reflns_limit_l_min -19
_diffrn_reflns_number 21485
_diffrn_reflns_theta_full 30.50
_diffrn_reflns_theta_max 30.50
_diffrn_reflns_theta_min 1.15
_diffrn_standards_decay_% 0
_exptl_absorpt_coefficient_mu 4.418
_exptl_absorpt_correction_T_max 0.803
_exptl_absorpt_correction_T_min 0.475
_exptl_absorpt_correction_type integration
_exptl_absorpt_process_details XPREP
_exptl_crystal_colour 'light yellow'
_exptl_crystal_density_diffrn 1.451
_exptl_crystal_density_meas ?
_exptl_crystal_density_method .
_exptl_crystal_description 'rectangular prism'
_exptl_crystal_F_000 1144
_exptl_crystal_size_max 0.24
_exptl_crystal_size_mid 0.09
_exptl_crystal_size_min 0.05
_refine_diff_density_max 0.774
_refine_diff_density_min -0.851
_refine_diff_density_rms 0.137
_refine_ls_extinction_method none
_refine_ls_goodness_of_fit_ref 0.980
_refine_ls_hydrogen_treatment mixed
_refine_ls_matrix_type full
_refine_ls_number_parameters 333
_refine_ls_number_reflns 7346
_refine_ls_number_restraints 0
_refine_ls_restrained_S_all 0.980
_refine_ls_R_factor_all 0.0616
_refine_ls_R_factor_gt 0.0311
_refine_ls_shift/su_max 0.001
_refine_ls_shift/su_mean 0.000
_refine_ls_structure_factor_coef Fsqd
_refine_ls_weighting_details 'calc w=1/[\s^2^(Fo^2^)+(0.0210P)^2^+0.0000P] where P=(Fo^2^+2Fc^2^)/3'
_refine_ls_weighting_scheme calc
_refine_ls_wR_factor_gt 0.0505
_refine_ls_wR_factor_ref 0.0560
_reflns_number_gt 5273
_reflns_number_total 7346
_reflns_threshold_expression >2sigma(I)
_cod_data_source_file b100572n.txt
_cod_data_source_block 5
_cod_original_cell_volume 2620.7(8)
_cod_original_sg_symbol_H-M P2(1)/c
_cod_database_code 7010583

loop_
_symmetry_equiv_pos_as_xyz
'x, y, z'
'-x, y+1/2, -z+1/2'
'-x, -y, -z'
'x, -y-1/2, z-1/2'

loop_
_atom_site_label
_atom_site_type_symbol
_atom_site_fract_x
_atom_site_fract_y
_atom_site_fract_z
_atom_site_U_iso_or_equiv
_atom_site_adp_type
_atom_site_occupancy
_atom_site_symmetry_multiplicity
_atom_site_calc_flag
_atom_site_refinement_flags
_atom_site_disorder_assembly
_atom_site_disorder_group
W1 W 0.274997(7) 0.419841(13) 0.165740(10) 0.01635(4) Uani 1 1 d . . .
N1 N 0.35966(15) 0.4300(3) 0.2419(2) 0.0227(6) Uani 1 1 d . . .
N2 N 0.27543(16) 0.5378(3) 0.0773(2) 0.0212(6) Uani 1 1 d . . .
N3 N 0.20794(17) 0.5011(3) 0.2668(2) 0.0185(6) Uani 1 1 d . . .
H3N H 0.218(2) 0.484(3) 0.317(3) 0.016(11) Uiso 1 1 d . . .
N4 N 0.12295(16) 0.6143(3) 0.1685(2) 0.0192(6) Uani 1 1 d . . .
H4N H 0.150(2) 0.600(3) 0.116(3) 0.029(11) Uiso 1 1 d . . .
C1 C 0.2748(2) 0.1901(3) 0.2217(3) 0.0244(8) Uani 1 1 d . . .
H1 H 0.300(2) 0.188(4) 0.275(3) 0.035(12) Uiso 1 1 d . . .
C2 C 0.19245(19) 0.2391(3) 0.2119(3) 0.0213(7) Uani 1 1 d . . .
H2 H 0.1725(16) 0.277(3) 0.271(2) 0.007(8) Uiso 1 1 d . . .
B4 B 0.3153(2) 0.2146(4) 0.1172(3) 0.0241(9) Uani 1 1 d . . .
H4 H 0.3777(19) 0.224(3) 0.120(3) 0.026(10) Uiso 1 1 d . . .
B5 B 0.2853(2) 0.0637(4) 0.1528(4) 0.0311(11) Uani 1 1 d . . .
H5 H 0.3266(19) -0.013(3) 0.183(3) 0.018(9) Uiso 1 1 d . . .
B6 B 0.2053(2) 0.0819(4) 0.2180(3) 0.0287(9) Uani 1 1 d . . .
H6 H 0.1939(18) 0.037(3) 0.285(3) 0.019(9) Uiso 1 1 d . . .
B7 B 0.1341(2) 0.1502(4) 0.1359(3) 0.0236(9) Uani 1 1 d . . .
H7 H 0.077(2) 0.135(4) 0.157(3) 0.037(11) Uiso 1 1 d . . .
B8 B 0.1657(2) 0.2961(4) 0.0996(3) 0.0183(8) Uani 1 1 d . . .
H8 H 0.1175(19) 0.369(3) 0.093(3) 0.020(9) Uiso 1 1 d . . .
B9 B 0.2434(2) 0.2760(4) 0.0287(3) 0.0212(8) Uani 1 1 d . . .
H9 H 0.2549(17) 0.333(3) -0.040(2) 0.012(8) Uiso 1 1 d . . .
B10 B 0.2629(2) 0.1163(4) 0.0299(3) 0.0264(10) Uani 1 1 d . . .
H10 H 0.287(2) 0.065(3) -0.037(3) 0.032(11) Uiso 1 1 d . . .
B11 B 0.1940(2) 0.0367(4) 0.0932(3) 0.0244(9) Uani 1 1 d . . .
H11 H 0.177(2) -0.049(4) 0.069(3) 0.035(11) Uiso 1 1 d . . .
B12 B 0.1683(2) 0.1676(4) 0.0187(3) 0.0197(8) Uani 1 1 d . . .
H12 H 0.1283(18) 0.167(3) -0.048(3) 0.019(9) Uiso 1 1 d . . .
C3 C 0.43350(18) 0.4282(4) 0.2987(3) 0.0290(8) Uani 1 1 d . . .
C4 C 0.4406(2) 0.3124(4) 0.3630(3) 0.0386(11) Uani 1 1 d . . .
H4A H 0.3994 0.3100 0.4062 0.058 Uiso 1 1 calc R . .
H4B H 0.4890 0.3133 0.4038 0.058 Uiso 1 1 calc R . .
H4C H 0.4379 0.2399 0.3201 0.058 Uiso 1 1 calc R . .
C5 C 0.4933(2) 0.4286(5) 0.2249(3) 0.0437(11) Uani 1 1 d . . .
H5A H 0.4899 0.5050 0.1867 0.066 Uiso 1 1 calc R . .
H5B H 0.4851 0.3589 0.1796 0.066 Uiso 1 1 calc R . .
H5C H 0.5434 0.4223 0.2611 0.066 Uiso 1 1 calc R . .
C6 C 0.4405(2) 0.5426(4) 0.3637(3) 0.0392(11) Uani 1 1 d . . .
H6A H 0.4314 0.6155 0.3220 0.059 Uiso 1 1 calc R . .
H6B H 0.4913 0.5466 0.3982 0.059 Uiso 1 1 calc R . .
H6C H 0.4033 0.5392 0.4126 0.059 Uiso 1 1 calc R . .
C7 C 0.3140(2) 0.6355(3) 0.0271(3) 0.0253(8) Uani 1 1 d . . .
C8 C 0.3453(2) 0.7272(4) 0.1039(3) 0.0444(11) Uani 1 1 d . . .
H8A H 0.3038 0.7641 0.1362 0.067 Uiso 1 1 calc R . .
H8B H 0.3726 0.7914 0.0714 0.067 Uiso 1 1 calc R . .
H8C H 0.3797 0.6857 0.1538 0.067 Uiso 1 1 calc R . .
C9 C 0.3763(3) 0.5759(5) -0.0261(4) 0.0577(15) Uani 1 1 d . . .
H9A H 0.4139 0.5399 0.0230 0.087 Uiso 1 1 calc R . .
H9B H 0.4005 0.6379 -0.0648 0.087 Uiso 1 1 calc R . .
H9C H 0.3547 0.5116 -0.0706 0.087 Uiso 1 1 calc R . .
C10 C 0.2584(2) 0.6979(4) -0.0489(3) 0.0389(10) Uani 1 1 d . . .
H10A H 0.2181 0.7359 -0.0149 0.058 Uiso 1 1 calc R . .
H10B H 0.2366 0.6370 -0.0965 0.058 Uiso 1 1 calc R . .
H10C H 0.2846 0.7609 -0.0842 0.058 Uiso 1 1 calc R . .
C11 C 0.14729(17) 0.5708(3) 0.2568(2) 0.0186(7) Uani 1 1 d . . .
C12 C 0.10861(19) 0.6027(3) 0.3468(2) 0.0233(8) Uani 1 1 d . . .
H12A H 0.1337 0.5609 0.4049 0.035 Uiso 1 1 calc R . .
H12B H 0.0558 0.5768 0.3371 0.035 Uiso 1 1 calc R . .
H12C H 0.1110 0.6915 0.3575 0.035 Uiso 1 1 calc R . .
C13 C 0.04929(19) 0.6751(3) 0.1347(3) 0.0200(7) Uani 1 1 d . . .
C14 C 0.0570(2) 0.7144(3) 0.0287(3) 0.0257(8) Uani 1 1 d . . .
H14A H 0.0704 0.6434 -0.0103 0.039 Uiso 1 1 calc R . .
H14B H 0.0966 0.7767 0.0281 0.039 Uiso 1 1 calc R . .
H14C H 0.0091 0.7487 -0.0003 0.039 Uiso 1 1 calc R . .
C15 C 0.0345(2) 0.7898(3) 0.1950(3) 0.0261(8) Uani 1 1 d . . .
H15A H 0.0812 0.8371 0.2069 0.039 Uiso 1 1 calc R . .
H15B H 0.0168 0.7657 0.2586 0.039 Uiso 1 1 calc R . .
H15C H -0.0041 0.8401 0.1579 0.039 Uiso 1 1 calc R . .
C16 C -0.01448(18) 0.5816(4) 0.1368(3) 0.0252(7) Uani 1 1 d . . .
H16A H -0.0024 0.5086 0.0992 0.038 Uiso 1 1 calc R . .
H16B H -0.0616 0.6176 0.1069 0.038 Uiso 1 1 calc R . .
H16C H -0.0203 0.5586 0.2058 0.038 Uiso 1 1 calc R . .

loop_
_atom_site_aniso_label
_atom_site_aniso_U_11
_atom_site_aniso_U_22
_atom_site_aniso_U_33
_atom_site_aniso_U_23
_atom_site_aniso_U_13
_atom_site_aniso_U_12
W1 0.01433(6) 0.01676(6) 0.01802(6) -0.00252(7) 0.00179(4) -0.00083(7)
N1 0.0163(13) 0.0246(16) 0.0281(16) -0.0063(14) 0.0058(11) 0.0003(13)
N2 0.0238(16) 0.0159(15) 0.0249(17) -0.0040(12) 0.0068(13) -0.0016(11)
N3 0.0204(15) 0.0197(16) 0.0157(16) -0.0018(13) 0.0019(13) -0.0003(12)
N4 0.0214(15) 0.0206(16) 0.0160(15) 0.0012(12) 0.0033(12) 0.0029(11)
C1 0.033(2) 0.0191(19) 0.019(2) -0.0004(15) -0.0109(16) -0.0007(15)
C2 0.0235(18) 0.0232(19) 0.0178(18) -0.0035(15) 0.0056(14) -0.0049(15)
B4 0.016(2) 0.027(2) 0.029(2) -0.0099(18) 0.0014(17) 0.0027(16)
B5 0.032(2) 0.023(2) 0.035(3) -0.005(2) -0.0110(19) 0.0053(19)
B6 0.039(2) 0.023(2) 0.023(2) 0.001(2) -0.0033(17) -0.004(2)
B7 0.021(2) 0.026(2) 0.023(2) -0.0073(18) -0.0002(17) -0.0061(17)
B8 0.0184(19) 0.018(2) 0.018(2) -0.0006(16) -0.0009(15) 0.0001(15)
B9 0.026(2) 0.021(2) 0.017(2) -0.0015(16) 0.0022(16) -0.0026(16)
B10 0.021(2) 0.030(2) 0.029(2) -0.0137(18) 0.0022(17) 0.0014(16)
B11 0.027(2) 0.020(2) 0.024(2) -0.0050(17) -0.0059(17) 0.0014(17)
B12 0.021(2) 0.021(2) 0.017(2) -0.0051(16) -0.0025(15) 0.0010(16)
C3 0.0147(16) 0.039(2) 0.033(2) -0.006(2) -0.0006(14) 0.0016(17)
C4 0.023(2) 0.045(3) 0.046(3) 0.002(2) -0.0060(19) 0.0082(18)
C5 0.0174(18) 0.073(3) 0.042(3) -0.010(3) 0.0065(17) -0.009(2)
C6 0.036(2) 0.047(3) 0.033(2) -0.011(2) -0.0066(19) -0.0118(19)
C7 0.026(2) 0.0229(19) 0.028(2) 0.0052(16) 0.0092(16) 0.0001(15)
C8 0.045(3) 0.036(3) 0.051(3) 0.003(2) 0.000(2) -0.021(2)
C9 0.056(3) 0.046(3) 0.079(4) 0.020(3) 0.049(3) 0.015(3)
C10 0.040(2) 0.036(3) 0.041(3) 0.011(2) 0.006(2) -0.0058(19)
C11 0.0186(15) 0.0159(17) 0.0210(17) -0.0027(15) -0.0007(12) -0.0036(14)
C12 0.0255(18) 0.030(2) 0.0150(17) -0.0034(15) 0.0030(13) 0.0070(15)
C13 0.0205(17) 0.0214(18) 0.0177(18) 0.0042(14) -0.0008(14) 0.0031(14)
C14 0.0248(19) 0.030(2) 0.022(2) 0.0061(16) -0.0017(15) -0.0002(15)
C15 0.032(2) 0.0199(19) 0.026(2) 0.0047(15) 0.0020(16) 0.0085(15)
C16 0.0225(17) 0.0304(19) 0.0223(18) 0.0013(18) 0.0003(13) -0.0031(17)

loop_
_atom_type_symbol
_atom_type_description
_atom_type_scat_dispersion_real
_atom_type_scat_dispersion_imag
_atom_type_scat_source
C C 0.0033 0.0016 'International Tables Vol C Tables 4.2.6.8 and 6.1.1.4'
H H 0.0000 0.0000 'International Tables Vol C Tables 4.2.6.8 and 6.1.1.4'
B B 0.0013 0.0007 'International Tables Vol C Tables 4.2.6.8 and 6.1.1.4'
N N 0.0061 0.0033 'International Tables Vol C Tables 4.2.6.8 and 6.1.1.4'
W W -0.8490 6.8722 'International Tables Vol C Tables 4.2.6.8 and 6.1.1.4'

loop_
_geom_angle_atom_site_label_1
_geom_angle_atom_site_label_2
_geom_angle_atom_site_label_3
_geom_angle
_geom_angle_site_symmetry_1
_geom_angle_site_symmetry_3
_geom_angle_publ_flag
N1 W1 N2 107.21(14) . . ?
N1 W1 N3 95.89(12) . . ?
N2 W1 N3 99.90(13) . . ?
N1 W1 B9 127.59(13) . . ?
N2 W1 B9 88.29(14) . . ?
N3 W1 B9 131.20(12) . . ?
N1 W1 B4 87.55(14) . . ?
N2 W1 B4 117.77(14) . . ?
N3 W1 B4 139.32(13) . . ?
B9 W1 B4 42.99(14) . . ?
N1 W1 B8 148.90(14) . . ?
N2 W1 B8 101.98(13) . . ?
N3 W1 B8 89.38(12) . . ?
B9 W1 B8 42.13(13) . . ?
B4 W1 B8 69.23(13) . . ?
N1 W1 C2 112.79(13) . . ?
N2 W1 C2 139.96(12) . . ?
N3 W1 C2 78.07(11) . . ?
B9 W1 C2 66.17(12) . . ?
B4 W1 C2 63.50(13) . . ?
B8 W1 C2 38.59(12) . . ?
N1 W1 C1 85.13(13) . . ?
N2 W1 C1 153.90(13) . . ?
N3 W1 C1 101.60(12) . . ?
B9 W1 C1 66.38(13) . . ?
B4 W1 C1 38.15(13) . . ?
B8 W1 C1 63.80(12) . . ?
C2 W1 C1 34.85(11) . . ?
C3 N1 W1 173.8(3) . . ?
C7 N2 W1 151.4(3) . . ?
C11 N3 W1 133.6(3) . . ?
C11 N3 H3N 112(3) . . ?
W1 N3 H3N 114(3) . . ?
C11 N4 C13 129.7(3) . . ?
C11 N4 H4N 119(2) . . ?
C13 N4 H4N 111(2) . . ?
C2 C1 B4 110.6(3) . . ?
C2 C1 B5 112.7(3) . . ?
B4 C1 B5 65.4(3) . . ?
C2 C1 B6 63.9(2) . . ?
B4 C1 B6 117.1(3) . . ?
B5 C1 B6 62.3(2) . . ?
C2 C1 W1 70.91(19) . . ?
B4 C1 W1 65.76(19) . . ?
B5 C1 W1 128.4(3) . . ?
B6 C1 W1 132.4(2) . . ?
C2 C1 H1 122(3) . . ?
B4 C1 H1 120(3) . . ?
B5 C1 H1 113(3) . . ?
B6 C1 H1 111(3) . . ?
W1 C1 H1 105(3) . . ?
C1 C2 B8 113.2(3) . . ?
C1 C2 B7 112.1(3) . . ?
B8 C2 B7 63.6(2) . . ?
C1 C2 B6 62.4(2) . . ?
B8 C2 B6 116.0(3) . . ?
B7 C2 B6 62.2(2) . . ?
C1 C2 W1 74.24(18) . . ?
B8 C2 W1 67.34(18) . . ?
B7 C2 W1 128.6(2) . . ?
B6 C2 W1 134.1(2) . . ?
C1 C2 H2 118.5(18) . . ?
B8 C2 H2 119.1(18) . . ?
B7 C2 H2 118.5(17) . . ?
B6 C2 H2 115.1(18) . . ?
W1 C2 H2 97.8(17) . . ?
C1 B4 B10 102.8(3) . . ?
C1 B4 B9 106.6(3) . . ?
B10 B4 B9 59.3(2) . . ?
C1 B4 B5 57.8(2) . . ?
B10 B4 B5 58.8(3) . . ?
B9 B4 B5 107.8(3) . . ?
C1 B4 W1 76.09(19) . . ?
B10 B4 W1 125.0(2) . . ?
B9 B4 W1 68.31(18) . . ?
B5 B4 W1 131.0(3) . . ?
C1 B4 H4 119.8(18) . . ?
B10 B4 H4 122.4(18) . . ?
B9 B4 H4 129.4(18) . . ?
B5 B4 H4 113.3(19) . . ?
W1 B4 H4 102.8(19) . . ?
C1 B5 B6 59.5(3) . . ?
C1 B5 B10 103.1(3) . . ?
B6 B5 B10 108.2(3) . . ?
C1 B5 B11 104.1(3) . . ?
B6 B5 B11 59.5(2) . . ?
B10 B5 B11 60.6(3) . . ?
C1 B5 B4 56.8(2) . . ?
B6 B5 B4 107.7(3) . . ?
B10 B5 B4 60.1(2) . . ?
B11 B5 B4 108.2(3) . . ?
C1 B5 H5 119.4(17) . . ?
B6 B5 H5 114.9(17) . . ?
B10 B5 H5 130.3(17) . . ?
B11 B5 H5 124.5(17) . . ?
B4 B5 H5 123.6(17) . . ?
C1 B6 C2 53.7(2) . . ?
C1 B6 B11 104.0(3) . . ?
C2 B6 B11 103.3(3) . . ?
C1 B6 B5 58.2(2) . . ?
C2 B6 B5 101.4(3) . . ?
B11 B6 B5 60.7(3) . . ?
C1 B6 B7 101.7(3) . . ?
C2 B6 B7 57.9(2) . . ?
B11 B6 B7 60.2(2) . . ?
B5 B6 B7 107.5(3) . . ?
C1 B6 H6 119.2(19) . . ?
C2 B6 H6 117.3(19) . . ?
B11 B6 H6 132.5(19) . . ?
B5 B6 H6 127.2(18) . . ?
B7 B6 H6 122.9(19) . . ?
C2 B7 B12 103.8(3) . . ?
C2 B7 B11 104.1(3) . . ?
B12 B7 B11 60.7(2) . . ?
C2 B7 B6 59.9(2) . . ?
B12 B7 B6 108.7(3) . . ?
B11 B7 B6 59.3(2) . . ?
C2 B7 B8 57.4(2) . . ?
B12 B7 B8 60.6(2) . . ?
B11 B7 B8 108.8(3) . . ?
B6 B7 B8 108.9(3) . . ?
C2 B7 H7 118(2) . . ?
B12 B7 H7 131(2) . . ?
B11 B7 H7 126(2) . . ?
B6 B7 H7 114(2) . . ?
B8 B7 H7 122(2) . . ?
C2 B8 B9 106.0(3) . . ?
C2 B8 B7 59.0(2) . . ?
B9 B8 B7 108.9(3) . . ?
C2 B8 B12 104.1(3) . . ?
B9 B8 B12 60.2(2) . . ?
B7 B8 B12 59.3(2) . . ?
C2 B8 W1 74.08(18) . . ?
B9 B8 W1 68.51(18) . . ?
B7 B8 W1 130.7(2) . . ?
B12 B8 W1 126.0(2) . . ?
C2 B8 H8 117.9(17) . . ?
B9 B8 H8 130.7(17) . . ?
B7 B8 H8 112.3(17) . . ?
B12 B8 H8 123.3(17) . . ?
W1 B8 H8 102.0(17) . . ?
B8 B9 B10 106.2(3) . . ?
B8 B9 B12 60.3(2) . . ?
B10 B9 B12 59.6(2) . . ?
B8 B9 B4 103.3(3) . . ?
B10 B9 B4 60.1(2) . . ?
B12 B9 B4 106.6(3) . . ?
B8 B9 W1 69.36(18) . . ?
B10 B9 W1 126.1(3) . . ?
B12 B9 W1 126.9(2) . . ?
B4 B9 W1 68.71(18) . . ?
B8 B9 H9 125.3(16) . . ?
B10 B9 H9 119.1(16) . . ?
B12 B9 H9 119.0(16) . . ?
B4 B9 H9 124.6(16) . . ?
W1 B9 H9 102.7(16) . . ?
B5 B10 B12 108.3(3) . . ?
B5 B10 B9 110.8(3) . . ?
B12 B10 B9 60.3(2) . . ?
B5 B10 B11 59.8(2) . . ?
B12 B10 B11 60.2(2) . . ?
B9 B10 B11 109.8(3) . . ?
B5 B10 B4 61.2(2) . . ?
B12 B10 B4 107.6(3) . . ?
B9 B10 B4 60.6(2) . . ?
B11 B10 B4 108.4(3) . . ?
B5 B10 H10 120.0(18) . . ?
B12 B10 H10 119.9(18) . . ?
B9 B10 H10 122.9(18) . . ?
B11 B10 H10 117.0(18) . . ?
B4 B10 H10 125.7(18) . . ?
B6 B11 B7 60.4(3) . . ?
B6 B11 B5 59.8(3) . . ?
B7 B11 B5 107.0(3) . . ?
B6 B11 B12 108.6(3) . . ?
B7 B11 B12 59.4(2) . . ?
B5 B11 B12 107.5(3) . . ?
B6 B11 B10 107.6(3) . . ?
B7 B11 B10 106.2(3) . . ?
B5 B11 B10 59.6(3) . . ?
B12 B11 B10 59.4(2) . . ?
B6 B11 H11 125(2) . . ?
B7 B11 H11 125(2) . . ?
B5 B11 H11 122(2) . . ?
B12 B11 H11 120(2) . . ?
B10 B11 H11 119(2) . . ?
B7 B12 B10 107.2(3) . . ?
B7 B12 B9 108.9(3) . . ?
B10 B12 B9 60.1(2) . . ?
B7 B12 B8 60.1(2) . . ?
B10 B12 B8 106.0(3) . . ?
B9 B12 B8 59.5(2) . . ?
B7 B12 B11 59.8(2) . . ?
B10 B12 B11 60.4(2) . . ?
B9 B12 B11 109.8(3) . . ?
B8 B12 B11 107.7(3) . . ?
B7 B12 H12 119.1(18) . . ?
B10 B12 H12 127.6(18) . . ?
B9 B12 H12 119.5(18) . . ?
B8 B12 H12 117.3(18) . . ?
B11 B12 H12 124.9(18) . . ?
N1 C3 C6 108.3(3) . . ?
N1 C3 C5 107.9(3) . . ?
C6 C3 C5 110.5(3) . . ?
N1 C3 C4 109.4(3) . . ?
C6 C3 C4 110.5(3) . . ?
C5 C3 C4 110.3(3) . . ?
C3 C4 H4A 109.5 . . ?
C3 C4 H4B 109.5 . . ?
H4A C4 H4B 109.5 . . ?
C3 C4 H4C 109.5 . . ?
H4A C4 H4C 109.5 . . ?
H4B C4 H4C 109.5 . . ?
C3 C5 H5A 109.5 . . ?
C3 C5 H5B 109.5 . . ?
H5A C5 H5B 109.5 . . ?
C3 C5 H5C 109.5 . . ?
H5A C5 H5C 109.5 . . ?
H5B C5 H5C 109.5 . . ?
C3 C6 H6A 109.5 . . ?
C3 C6 H6B 109.5 . . ?
H6A C6 H6B 109.5 . . ?
C3 C6 H6C 109.5 . . ?
H6A C6 H6C 109.5 . . ?
H6B C6 H6C 109.5 . . ?
N2 C7 C8 108.8(3) . . ?
N2 C7 C10 109.5(3) . . ?
C8 C7 C10 110.0(3) . . ?
N2 C7 C9 107.5(3) . . ?
C8 C7 C9 111.6(4) . . ?
C10 C7 C9 109.3(4) . . ?
C7 C8 H8A 109.5 . . ?
C7 C8 H8B 109.5 . . ?
H8A C8 H8B 109.5 . . ?
C7 C8 H8C 109.5 . . ?
H8A C8 H8C 109.5 . . ?
H8B C8 H8C 109.5 . . ?
C7 C9 H9A 109.5 . . ?
C7 C9 H9B 109.5 . . ?
H9A C9 H9B 109.5 . . ?
C7 C9 H9C 109.5 . . ?
H9A C9 H9C 109.5 . . ?
H9B C9 H9C 109.5 . . ?
C7 C10 H10A 109.5 . . ?
C7 C10 H10B 109.5 . . ?
H10A C10 H10B 109.5 . . ?
C7 C10 H10C 109.5 . . ?
H10A C10 H10C 109.5 . . ?
H10B C10 H10C 109.5 . . ?
N3 C11 N4 119.9(3) . . ?
N3 C11 C12 119.1(3) . . ?
N4 C11 C12 121.0(3) . . ?
C11 C12 H12A 109.5 . . ?
C11 C12 H12B 109.5 . . ?
H12A C12 H12B 109.5 . . ?
C11 C12 H12C 109.5 . . ?
H12A C12 H12C 109.5 . . ?
H12B C12 H12C 109.5 . . ?
N4 C13 C14 105.0(3) . . ?
N4 C13 C15 112.8(3) . . ?
C14 C13 C15 107.9(3) . . ?
N4 C13 C16 109.2(3) . . ?
C14 C13 C16 109.9(3) . . ?
C15 C13 C16 111.8(3) . . ?
C13 C14 H14A 109.5 . . ?
C13 C14 H14B 109.5 . . ?
H14A C14 H14B 109.5 . . ?
C13 C14 H14C 109.5 . . ?
H14A C14 H14C 109.5 . . ?
H14B C14 H14C 109.5 . . ?
C13 C15 H15A 109.5 . . ?
C13 C15 H15B 109.5 . . ?
H15A C15 H15B 109.5 . . ?
C13 C15 H15C 109.5 . . ?
H15A C15 H15C 109.5 . . ?
H15B C15 H15C 109.5 . . ?
C13 C16 H16A 109.5 . . ?
C13 C16 H16B 109.5 . . ?
H16A C16 H16B 109.5 . . ?
C13 C16 H16C 109.5 . . ?
H16A C16 H16C 109.5 . . ?
H16B C16 H16C 109.5 . . ?

loop_
_geom_bond_atom_site_label_1
_geom_bond_atom_site_label_2
_geom_bond_distance
_geom_bond_site_symmetry_2
_geom_bond_publ_flag
W1 N1 1.750(3) . ?
W1 N2 1.759(3) . ?
W1 N3 2.094(3) . ?
W1 B9 2.455(4) . ?
W1 B4 2.461(4) . ?
W1 B8 2.469(4) . ?
W1 C2 2.573(3) . ?
W1 C1 2.620(4) . ?
N1 C3 1.461(4) . ?
N2 C7 1.469(4) . ?
N3 C11 1.318(4) . ?
N3 H3N 0.71(4) . ?
N4 C11 1.320(4) . ?
N4 C13 1.504(4) . ?
N4 H4N 0.91(4) . ?
C1 C2 1.556(5) . ?
C1 B4 1.668(6) . ?
C1 B5 1.686(6) . ?
C1 B6 1.709(6) . ?
C1 H1 0.81(4) . ?
C2 B8 1.669(5) . ?
C2 B7 1.698(5) . ?
C2 B6 1.733(6) . ?
C2 H2 0.99(3) . ?
B4 B10 1.792(6) . ?
B4 B9 1.801(6) . ?
B4 B5 1.811(6) . ?
B4 H4 1.11(3) . ?
B5 B6 1.756(6) . ?
B5 B10 1.768(7) . ?
B5 B11 1.772(6) . ?
B5 H5 1.16(3) . ?
B6 B11 1.751(6) . ?
B6 B7 1.771(6) . ?
B6 H6 1.06(3) . ?
B7 B12 1.761(6) . ?
B7 B11 1.768(6) . ?
B7 B8 1.775(6) . ?
B7 H7 1.10(4) . ?
B8 B9 1.770(5) . ?
B8 B12 1.783(5) . ?
B8 H8 1.17(3) . ?
B9 B10 1.778(6) . ?
B9 B12 1.782(6) . ?
B9 H9 1.16(3) . ?
B10 B12 1.770(6) . ?
B10 B11 1.787(6) . ?
B10 H10 1.18(4) . ?
B11 B12 1.785(6) . ?
B11 H11 1.03(4) . ?
B12 H12 1.10(3) . ?
C3 C6 1.526(5) . ?
C3 C5 1.526(5) . ?
C3 C4 1.534(6) . ?
C4 H4A 0.9800 . ?
C4 H4B 0.9800 . ?
C4 H4C 0.9800 . ?
C5 H5A 0.9800 . ?
C5 H5B 0.9800 . ?
C5 H5C 0.9800 . ?
C6 H6A 0.9800 . ?
C6 H6B 0.9800 . ?
C6 H6C 0.9800 . ?
C7 C8 1.512(6) . ?
C7 C10 1.521(5) . ?
C7 C9 1.525(5) . ?
C8 H8A 0.9800 . ?
C8 H8B 0.9800 . ?
C8 H8C 0.9800 . ?
C9 H9A 0.9800 . ?
C9 H9B 0.9800 . ?
C9 H9C 0.9800 . ?
C10 H10A 0.9800 . ?
C10 H10B 0.9800 . ?
C10 H10C 0.9800 . ?
C11 C12 1.496(4) . ?
C12 H12A 0.9800 . ?
C12 H12B 0.9800 . ?
C12 H12C 0.9800 . ?
C13 C14 1.515(5) . ?
C13 C15 1.530(5) . ?
C13 C16 1.530(5) . ?
C14 H14A 0.9800 . ?
C14 H14B 0.9800 . ?
C14 H14C 0.9800 . ?
C15 H15A 0.9800 . ?
C15 H15B 0.9800 . ?
C15 H15C 0.9800 . ?
C16 H16A 0.9800 . ?
C16 H16B 0.9800 . ?
C16 H16C 0.9800 . ?

loop_
_geom_hbond_atom_site_label_D
_geom_hbond_atom_site_label_H
_geom_hbond_atom_site_label_A
_geom_hbond_distance_DH
_geom_hbond_distance_HA
_geom_hbond_distance_DA
_geom_hbond_angle_DHA
_geom_hbond_site_symmetry_A
N4 H4N N2 0.91(4) 2.43(4) 3.199(4) 142(3) .

loop_
_geom_torsion_atom_site_label_1
_geom_torsion_atom_site_label_2
_geom_torsion_atom_site_label_3
_geom_torsion_atom_site_label_4
_geom_torsion
_geom_torsion_site_symmetry_1
_geom_torsion_site_symmetry_2
_geom_torsion_site_symmetry_3
_geom_torsion_site_symmetry_4
_geom_torsion_publ_flag
N2 W1 N1 C3 -97(3) . . . . ?
N3 W1 N1 C3 161(3) . . . . ?
B9 W1 N1 C3 5(3) . . . . ?
B4 W1 N1 C3 22(3) . . . . ?
B8 W1 N1 C3 62(3) . . . . ?
C2 W1 N1 C3 81(3) . . . . ?
C1 W1 N1 C3 60(3) . . . . ?
N1 W1 N2 C7 10.8(5) . . . . ?
N3 W1 N2 C7 110.2(5) . . . . ?
B9 W1 N2 C7 -118.3(5) . . . . ?
B4 W1 N2 C7 -85.7(5) . . . . ?
B8 W1 N2 C7 -158.4(5) . . . . ?
C2 W1 N2 C7 -166.7(4) . . . . ?
C1 W1 N2 C7 -104.7(5) . . . . ?
N1 W1 N3 C11 147.5(3) . . . . ?
N2 W1 N3 C11 38.8(3) . . . . ?
B9 W1 N3 C11 -57.6(4) . . . . ?
B4 W1 N3 C11 -119.4(3) . . . . ?
B8 W1 N3 C11 -63.2(3) . . . . ?
C2 W1 N3 C11 -100.4(3) . . . . ?
C1 W1 N3 C11 -126.3(3) . . . . ?
N1 W1 C1 C2 143.4(2) . . . . ?
N2 W1 C1 C2 -96.5(3) . . . . ?
N3 W1 C1 C2 48.4(2) . . . . ?
B9 W1 C1 C2 -81.7(2) . . . . ?
B4 W1 C1 C2 -124.4(3) . . . . ?
B8 W1 C1 C2 -35.12(19) . . . . ?
N1 W1 C1 B4 -92.2(2) . . . . ?
N2 W1 C1 B4 27.8(4) . . . . ?
N3 W1 C1 B4 172.7(2) . . . . ?
B9 W1 C1 B4 42.6(2) . . . . ?
B8 W1 C1 B4 89.2(2) . . . . ?
C2 W1 C1 B4 124.4(3) . . . . ?
N1 W1 C1 B5 -112.3(3) . . . . ?
N2 W1 C1 B5 7.8(5) . . . . ?
N3 W1 C1 B5 152.7(3) . . . . ?
B9 W1 C1 B5 22.6(3) . . . . ?
B4 W1 C1 B5 -20.0(3) . . . . ?
B8 W1 C1 B5 69.2(3) . . . . ?
C2 W1 C1 B5 104.3(4) . . . . ?
N1 W1 C1 B6 162.4(3) . . . . ?
N2 W1 C1 B6 -77.6(5) . . . . ?
N3 W1 C1 B6 67.3(3) . . . . ?
B9 W1 C1 B6 -62.8(3) . . . . ?
B4 W1 C1 B6 -105.4(4) . . . . ?
B8 W1 C1 B6 -16.2(3) . . . . ?
C2 W1 C1 B6 19.0(3) . . . . ?
B4 C1 C2 B8 2.7(4) . . . . ?
B5 C1 C2 B8 -68.4(4) . . . . ?
B6 C1 C2 B8 -108.3(3) . . . . ?
W1 C1 C2 B8 56.2(2) . . . . ?
B4 C1 C2 B7 72.3(4) . . . . ?
B5 C1 C2 B7 1.3(4) . . . . ?
B6 C1 C2 B7 -38.7(3) . . . . ?
W1 C1 C2 B7 125.9(3) . . . . ?
B4 C1 C2 B6 111.0(3) . . . . ?
B5 C1 C2 B6 39.9(3) . . . . ?
W1 C1 C2 B6 164.5(2) . . . . ?
B4 C1 C2 W1 -53.5(2) . . . . ?
B5 C1 C2 W1 -124.6(3) . . . . ?
B6 C1 C2 W1 -164.5(2) . . . . ?
N1 W1 C2 C1 -40.1(2) . . . . ?
N2 W1 C2 C1 137.2(2) . . . . ?
N3 W1 C2 C1 -131.5(2) . . . . ?
B9 W1 C2 C1 82.4(2) . . . . ?
B4 W1 C2 C1 34.7(2) . . . . ?
B8 W1 C2 C1 124.1(3) . . . . ?
N1 W1 C2 B8 -164.26(19) . . . . ?
N2 W1 C2 B8 13.1(3) . . . . ?
N3 W1 C2 B8 104.3(2) . . . . ?
B9 W1 C2 B8 -41.73(19) . . . . ?
B4 W1 C2 B8 -89.4(2) . . . . ?
C1 W1 C2 B8 -124.1(3) . . . . ?
N1 W1 C2 B7 -146.0(3) . . . . ?
N2 W1 C2 B7 31.3(4) . . . . ?
N3 W1 C2 B7 122.6(3) . . . . ?
B9 W1 C2 B7 -23.5(3) . . . . ?
B4 W1 C2 B7 -71.2(3) . . . . ?
B8 W1 C2 B7 18.2(3) . . . . ?
C1 W1 C2 B7 -105.9(4) . . . . ?
N1 W1 C2 B6 -59.4(3) . . . . ?
N2 W1 C2 B6 118.0(3) . . . . ?
N3 W1 C2 B6 -150.8(3) . . . . ?
B9 W1 C2 B6 63.2(3) . . . . ?
B4 W1 C2 B6 15.5(3) . . . . ?
B8 W1 C2 B6 104.9(4) . . . . ?
C1 W1 C2 B6 -19.2(3) . . . . ?
C2 C1 B4 B10 -66.9(3) . . . . ?
B5 C1 B4 B10 39.5(3) . . . . ?
B6 C1 B4 B10 3.5(4) . . . . ?
W1 C1 B4 B10 -123.3(3) . . . . ?
C2 C1 B4 B9 -5.5(4) . . . . ?
B5 C1 B4 B9 100.9(3) . . . . ?
B6 C1 B4 B9 65.0(4) . . . . ?
W1 C1 B4 B9 -61.9(2) . . . . ?
C2 C1 B4 B5 -106.4(3) . . . . ?
B6 C1 B4 B5 -36.0(3) . . . . ?
W1 C1 B4 B5 -162.8(2) . . . . ?
C2 C1 B4 W1 56.5(2) . . . . ?
B5 C1 B4 W1 162.8(2) . . . . ?
B6 C1 B4 W1 126.9(3) . . . . ?
N1 W1 B4 C1 85.2(2) . . . . ?
N2 W1 B4 C1 -166.58(19) . . . . ?
N3 W1 B4 C1 -11.0(3) . . . . ?
B9 W1 B4 C1 -114.5(3) . . . . ?
B8 W1 B4 C1 -73.6(2) . . . . ?
C2 W1 B4 C1 -31.81(18) . . . . ?
N1 W1 B4 B10 -178.7(3) . . . . ?
N2 W1 B4 B10 -70.5(3) . . . . ?
N3 W1 B4 B10 85.1(4) . . . . ?
B9 W1 B4 B10 -18.5(3) . . . . ?
B8 W1 B4 B10 22.4(3) . . . . ?
C2 W1 B4 B10 64.2(3) . . . . ?
C1 W1 B4 B10 96.0(4) . . . . ?
N1 W1 B4 B9 -160.3(2) . . . . ?
N2 W1 B4 B9 -52.1(2) . . . . ?
N3 W1 B4 B9 103.5(2) . . . . ?
B8 W1 B4 B9 40.85(19) . . . . ?
C2 W1 B4 B9 82.7(2) . . . . ?
C1 W1 B4 B9 114.5(3) . . . . ?
N1 W1 B4 B5 104.6(3) . . . . ?
N2 W1 B4 B5 -147.2(3) . . . . ?
N3 W1 B4 B5 8.4(4) . . . . ?
B9 W1 B4 B5 -95.2(4) . . . . ?
B8 W1 B4 B5 -54.3(3) . . . . ?
C2 W1 B4 B5 -12.5(3) . . . . ?
C1 W1 B4 B5 19.3(3) . . . . ?
C2 C1 B5 B6 -40.6(3) . . . . ?
B4 C1 B5 B6 -143.8(3) . . . . ?
W1 C1 B5 B6 -123.7(3) . . . . ?
C2 C1 B5 B10 63.0(4) . . . . ?
B4 C1 B5 B10 -40.2(3) . . . . ?
B6 C1 B5 B10 103.6(3) . . . . ?
W1 C1 B5 B10 -20.1(4) . . . . ?
C2 C1 B5 B11 0.4(4) . . . . ?
B4 C1 B5 B11 -102.8(3) . . . . ?
B6 C1 B5 B11 41.0(3) . . . . ?
W1 C1 B5 B11 -82.7(4) . . . . ?
C2 C1 B5 B4 103.2(3) . . . . ?
B6 C1 B5 B4 143.8(3) . . . . ?
W1 C1 B5 B4 20.1(3) . . . . ?
B10 B4 B5 C1 -133.5(3) . . . . ?
B9 B4 B5 C1 -98.7(3) . . . . ?
W1 B4 B5 C1 -22.3(3) . . . . ?
C1 B4 B5 B6 32.3(3) . . . . ?
B10 B4 B5 B6 -101.2(3) . . . . ?
B9 B4 B5 B6 -66.4(4) . . . . ?
W1 B4 B5 B6 10.0(5) . . . . ?
C1 B4 B5 B10 133.5(3) . . . . ?
B9 B4 B5 B10 34.8(3) . . . . ?
W1 B4 B5 B10 111.2(3) . . . . ?
C1 B4 B5 B11 95.2(3) . . . . ?
B10 B4 B5 B11 -38.3(3) . . . . ?
B9 B4 B5 B11 -3.5(4) . . . . ?
W1 B4 B5 B11 72.9(4) . . . . ?
B4 C1 B6 C2 -100.9(3) . . . . ?
B5 C1 B6 C2 -138.0(3) . . . . ?
W1 C1 B6 C2 -20.0(3) . . . . ?
C2 C1 B6 B11 96.4(3) . . . . ?
B4 C1 B6 B11 -4.5(4) . . . . ?
B5 C1 B6 B11 -41.6(3) . . . . ?
W1 C1 B6 B11 76.4(4) . . . . ?
C2 C1 B6 B5 138.0(3) . . . . ?
B4 C1 B6 B5 37.1(3) . . . . ?
W1 C1 B6 B5 118.0(4) . . . . ?
C2 C1 B6 B7 34.5(3) . . . . ?
B4 C1 B6 B7 -66.4(4) . . . . ?
B5 C1 B6 B7 -103.5(3) . . . . ?
W1 C1 B6 B7 14.5(4) . . . . ?
B8 C2 B6 C1 103.8(3) . . . . ?
B7 C2 B6 C1 139.1(3) . . . . ?
W1 C2 B6 C1 21.0(3) . . . . ?
C1 C2 B6 B11 -97.7(3) . . . . ?
B8 C2 B6 B11 6.1(4) . . . . ?
B7 C2 B6 B11 41.4(3) . . . . ?
W1 C2 B6 B11 -76.7(4) . . . . ?
C1 C2 B6 B5 -35.4(3) . . . . ?
B8 C2 B6 B5 68.4(3) . . . . ?
B7 C2 B6 B5 103.7(3) . . . . ?
W1 C2 B6 B5 -14.5(4) . . . . ?
C1 C2 B6 B7 -139.1(3) . . . . ?
B8 C2 B6 B7 -35.3(3) . . . . ?
W1 C2 B6 B7 -118.1(3) . . . . ?
B10 B5 B6 C1 -94.8(3) . . . . ?
B11 B5 B6 C1 -132.4(3) . . . . ?
B4 B5 B6 C1 -31.3(3) . . . . ?
C1 B5 B6 C2 33.4(3) . . . . ?
B10 B5 B6 C2 -61.4(3) . . . . ?
B11 B5 B6 C2 -99.0(3) . . . . ?
B4 B5 B6 C2 2.1(4) . . . . ?
C1 B5 B6 B11 132.4(3) . . . . ?
B10 B5 B6 B11 37.6(3) . . . . ?
B4 B5 B6 B11 101.1(3) . . . . ?
C1 B5 B6 B7 93.1(3) . . . . ?
B10 B5 B6 B7 -1.7(4) . . . . ?
B11 B5 B6 B7 -39.3(3) . . . . ?
B4 B5 B6 B7 61.8(4) . . . . ?
C1 C2 B7 B12 -65.2(4) . . . . ?
B8 C2 B7 B12 40.7(3) . . . . ?
B6 C2 B7 B12 -103.9(3) . . . . ?
W1 C2 B7 B12 21.9(4) . . . . ?
C1 C2 B7 B11 -2.4(4) . . . . ?
B8 C2 B7 B11 103.5(3) . . . . ?
B6 C2 B7 B11 -41.1(3) . . . . ?
W1 C2 B7 B11 84.7(4) . . . . ?
C1 C2 B7 B6 38.7(3) . . . . ?
B8 C2 B7 B6 144.6(3) . . . . ?
W1 C2 B7 B6 125.8(3) . . . . ?
C1 C2 B7 B8 -105.9(3) . . . . ?
B6 C2 B7 B8 -144.6(3) . . . . ?
W1 C2 B7 B8 -18.8(3) . . . . ?
C1 B6 B7 C2 -32.6(2) . . . . ?
B11 B6 B7 C2 -132.2(3) . . . . ?
B5 B6 B7 C2 -92.7(3) . . . . ?
C1 B6 B7 B12 62.8(4) . . . . ?
C2 B6 B7 B12 95.4(3) . . . . ?
B11 B6 B7 B12 -36.8(3) . . . . ?
B5 B6 B7 B12 2.7(4) . . . . ?
C1 B6 B7 B11 99.5(3) . . . . ?
C2 B6 B7 B11 132.2(3) . . . . ?
B5 B6 B7 B11 39.5(3) . . . . ?
C1 B6 B7 B8 -1.6(4) . . . . ?
C2 B6 B7 B8 31.0(3) . . . . ?
B11 B6 B7 B8 -101.1(3) . . . . ?
B5 B6 B7 B8 -61.6(4) . . . . ?
C1 C2 B8 B9 1.4(4) . . . . ?
B7 C2 B8 B9 -102.7(3) . . . . ?
B6 C2 B8 B9 -68.0(4) . . . . ?
W1 C2 B8 B9 61.5(2) . . . . ?
C1 C2 B8 B7 104.1(3) . . . . ?
B6 C2 B8 B7 34.7(3) . . . . ?
W1 C2 B8 B7 164.2(2) . . . . ?
C1 C2 B8 B12 63.9(3) . . . . ?
B7 C2 B8 B12 -40.2(3) . . . . ?
B6 C2 B8 B12 -5.4(4) . . . . ?
W1 C2 B8 B12 124.0(2) . . . . ?
C1 C2 B8 W1 -60.1(2) . . . . ?
B7 C2 B8 W1 -164.2(2) . . . . ?
B6 C2 B8 W1 -129.4(3) . . . . ?
B12 B7 B8 C2 -133.3(3) . . . . ?
B11 B7 B8 C2 -95.0(3) . . . . ?
B6 B7 B8 C2 -32.0(3) . . . . ?
C2 B7 B8 B9 97.7(3) . . . . ?
B12 B7 B8 B9 -35.6(3) . . . . ?
B11 B7 B8 B9 2.7(4) . . . . ?
B6 B7 B8 B9 65.7(4) . . . . ?
C2 B7 B8 B12 133.3(3) . . . . ?
B11 B7 B8 B12 38.3(3) . . . . ?
B6 B7 B8 B12 101.4(3) . . . . ?
C2 B7 B8 W1 20.2(3) . . . . ?
B12 B7 B8 W1 -113.1(3) . . . . ?
B11 B7 B8 W1 -74.8(4) . . . . ?
B6 B7 B8 W1 -11.7(4) . . . . ?
N1 W1 B8 C2 29.0(3) . . . . ?
N2 W1 B8 C2 -171.45(18) . . . . ?
N3 W1 B8 C2 -71.46(19) . . . . ?
B9 W1 B8 C2 114.8(3) . . . . ?
B4 W1 B8 C2 73.2(2) . . . . ?
C1 W1 B8 C2 31.81(18) . . . . ?
N1 W1 B8 B9 -85.9(3) . . . . ?
N2 W1 B8 B9 73.7(2) . . . . ?
N3 W1 B8 B9 173.7(2) . . . . ?
B4 W1 B8 B9 -41.7(2) . . . . ?
C2 W1 B8 B9 -114.8(3) . . . . ?
C1 W1 B8 B9 -83.0(2) . . . . ?
N1 W1 B8 B7 11.0(5) . . . . ?
N2 W1 B8 B7 170.6(3) . . . . ?
N3 W1 B8 B7 -89.4(3) . . . . ?
B9 W1 B8 B7 96.9(4) . . . . ?
B4 W1 B8 B7 55.2(3) . . . . ?
C2 W1 B8 B7 -18.0(3) . . . . ?
C1 W1 B8 B7 13.9(3) . . . . ?
N1 W1 B8 B12 -67.1(4) . . . . ?
N2 W1 B8 B12 92.5(3) . . . . ?
N3 W1 B8 B12 -167.5(3) . . . . ?
B9 W1 B8 B12 18.8(3) . . . . ?
B4 W1 B8 B12 -22.9(3) . . . . ?
C2 W1 B8 B12 -96.0(3) . . . . ?
C1 W1 B8 B12 -64.2(3) . . . . ?
C2 B8 B9 B10 57.9(3) . . . . ?
B7 B8 B9 B10 -4.2(4) . . . . ?
B12 B8 B9 B10 -39.4(3) . . . . ?
W1 B8 B9 B10 123.1(3) . . . . ?
C2 B8 B9 B12 97.3(3) . . . . ?
B7 B8 B9 B12 35.3(3) . . . . ?
W1 B8 B9 B12 162.5(2) . . . . ?
C2 B8 B9 B4 -4.4(3) . . . . ?
B7 B8 B9 B4 -66.5(3) . . . . ?
B12 B8 B9 B4 -101.7(3) . . . . ?
W1 B8 B9 B4 60.8(2) . . . . ?
C2 B8 B9 W1 -65.2(2) . . . . ?
B7 B8 B9 W1 -127.3(3) . . . . ?
B12 B8 B9 W1 -162.5(2) . . . . ?
C1 B4 B9 B8 5.9(4) . . . . ?
B10 B4 B9 B8 101.2(3) . . . . ?
B5 B4 B9 B8 66.6(3) . . . . ?
W1 B4 B9 B8 -61.3(2) . . . . ?
C1 B4 B9 B10 -95.3(3) . . . . ?
B5 B4 B9 B10 -34.5(3) . . . . ?
W1 B4 B9 B10 -162.4(2) . . . . ?
C1 B4 B9 B12 -56.6(3) . . . . ?
B10 B4 B9 B12 38.7(3) . . . . ?
B5 B4 B9 B12 4.1(4) . . . . ?
W1 B4 B9 B12 -123.8(2) . . . . ?
C1 B4 B9 W1 67.2(2) . . . . ?
B10 B4 B9 W1 162.4(2) . . . . ?
B5 B4 B9 W1 127.9(3) . . . . ?
N1 W1 B9 B8 139.4(2) . . . . ?
N2 W1 B9 B8 -110.04(19) . . . . ?
N3 W1 B9 B8 -8.4(3) . . . . ?
B4 W1 B9 B8 114.3(3) . . . . ?
C2 W1 B9 B8 38.23(18) . . . . ?
C1 W1 B9 B8 76.41(19) . . . . ?
N1 W1 B9 B10 44.1(4) . . . . ?
N2 W1 B9 B10 154.6(3) . . . . ?
N3 W1 B9 B10 -103.7(3) . . . . ?
B4 W1 B9 B10 18.9(3) . . . . ?
B8 W1 B9 B10 -95.4(3) . . . . ?
C2 W1 B9 B10 -57.2(3) . . . . ?
C1 W1 B9 B10 -19.0(3) . . . . ?
N1 W1 B9 B12 120.4(3) . . . . ?
N2 W1 B9 B12 -129.1(3) . . . . ?
N3 W1 B9 B12 -27.4(4) . . . . ?
B4 W1 B9 B12 95.2(3) . . . . ?
B8 W1 B9 B12 -19.0(3) . . . . ?
C2 W1 B9 B12 19.2(3) . . . . ?
C1 W1 B9 B12 57.4(3) . . . . ?
N1 W1 B9 B4 25.2(3) . . . . ?
N2 W1 B9 B4 135.7(2) . . . . ?
N3 W1 B9 B4 -122.6(2) . . . . ?
B8 W1 B9 B4 -114.3(3) . . . . ?
C2 W1 B9 B4 -76.0(2) . . . . ?
C1 W1 B9 B4 -37.85(19) . . . . ?
C1 B5 B10 B12 -61.8(4) . . . . ?
B6 B5 B10 B12 0.0(4) . . . . ?
B11 B5 B10 B12 37.1(3) . . . . ?
B4 B5 B10 B12 -100.4(3) . . . . ?
C1 B5 B10 B9 2.5(4) . . . . ?
B6 B5 B10 B9 64.4(4) . . . . ?
B11 B5 B10 B9 101.5(3) . . . . ?
B4 B5 B10 B9 -36.0(3) . . . . ?
C1 B5 B10 B11 -99.0(3) . . . . ?
B6 B5 B10 B11 -37.1(3) . . . . ?
B4 B5 B10 B11 -137.5(3) . . . . ?
C1 B5 B10 B4 38.6(3) . . . . ?
B6 B5 B10 B4 100.4(3) . . . . ?
B11 B5 B10 B4 137.5(3) . . . . ?
B8 B9 B10 B5 -60.0(4) . . . . ?
B12 B9 B10 B5 -99.8(3) . . . . ?
B4 B9 B10 B5 36.3(3) . . . . ?
W1 B9 B10 B5 15.9(4) . . . . ?
B8 B9 B10 B12 39.7(3) . . . . ?
B4 B9 B10 B12 136.1(3) . . . . ?
W1 B9 B10 B12 115.7(3) . . . . ?
B8 B9 B10 B11 4.2(4) . . . . ?
B12 B9 B10 B11 -35.6(3) . . . . ?
B4 B9 B10 B11 100.5(3) . . . . ?
W1 B9 B10 B11 80.1(4) . . . . ?
B8 B9 B10 B4 -96.3(3) . . . . ?
B12 B9 B10 B4 -136.1(3) . . . . ?
W1 B9 B10 B4 -20.4(3) . . . . ?
C1 B4 B10 B5 -39.0(3) . . . . ?
B9 B4 B10 B5 -140.8(3) . . . . ?
W1 B4 B10 B5 -120.8(3) . . . . ?
C1 B4 B10 B12 62.6(4) . . . . ?
B9 B4 B10 B12 -39.2(3) . . . . ?
B5 B4 B10 B12 101.6(3) . . . . ?
W1 B4 B10 B12 -19.2(4) . . . . ?
C1 B4 B10 B9 101.8(3) . . . . ?
B5 B4 B10 B9 140.8(3) . . . . ?
W1 B4 B10 B9 20.0(3) . . . . ?
C1 B4 B10 B11 -1.1(4) . . . . ?
B9 B4 B10 B11 -102.9(3) . . . . ?
B5 B4 B10 B11 37.9(3) . . . . ?
W1 B4 B10 B11 -82.9(4) . . . . ?
C1 B6 B11 B7 -95.6(3) . . . . ?
C2 B6 B11 B7 -40.2(3) . . . . ?
B5 B6 B11 B7 -136.0(3) . . . . ?
C1 B6 B11 B5 40.3(3) . . . . ?
C2 B6 B11 B5 95.7(3) . . . . ?
B7 B6 B11 B5 136.0(3) . . . . ?
C1 B6 B11 B12 -59.5(4) . . . . ?
C2 B6 B11 B12 -4.1(4) . . . . ?
B5 B6 B11 B12 -99.8(3) . . . . ?
B7 B6 B11 B12 36.2(3) . . . . ?
C1 B6 B11 B10 3.4(4) . . . . ?
C2 B6 B11 B10 58.8(4) . . . . ?
B5 B6 B11 B10 -37.0(3) . . . . ?
B7 B6 B11 B10 99.0(3) . . . . ?
C2 B7 B11 B6 41.4(3) . . . . ?
B12 B7 B11 B6 139.5(3) . . . . ?
B8 B7 B11 B6 101.3(3) . . . . ?
C2 B7 B11 B5 2.5(4) . . . . ?
B12 B7 B11 B5 100.6(3) . . . . ?
B6 B7 B11 B5 -38.9(3) . . . . ?
B8 B7 B11 B5 62.4(4) . . . . ?
C2 B7 B11 B12 -98.1(3) . . . . ?
B6 B7 B11 B12 -139.5(3) . . . . ?
B8 B7 B11 B12 -38.2(3) . . . . ?
C2 B7 B11 B10 -60.0(4) . . . . ?
B12 B7 B11 B10 38.2(3) . . . . ?
B6 B7 B11 B10 -101.3(3) . . . . ?
B8 B7 B11 B10 -0.1(4) . . . . ?
C1 B5 B11 B6 -41.0(3) . . . . ?
B10 B5 B11 B6 -138.3(3) . . . . ?
B4 B5 B11 B6 -100.3(3) . . . . ?
C1 B5 B11 B7 -1.8(4) . . . . ?
B6 B5 B11 B7 39.2(3) . . . . ?
B10 B5 B11 B7 -99.1(3) . . . . ?
B4 B5 B11 B7 -61.1(4) . . . . ?
C1 B5 B11 B12 60.7(4) . . . . ?
B6 B5 B11 B12 101.8(3) . . . . ?
B10 B5 B11 B12 -36.6(3) . . . . ?
B4 B5 B11 B12 1.5(4) . . . . ?
C1 B5 B11 B10 97.3(3) . . . . ?
B6 B5 B11 B10 138.3(3) . . . . ?
B4 B5 B11 B10 38.0(3) . . . . ?
B5 B10 B11 B6 37.1(3) . . . . ?
B12 B10 B11 B6 -101.6(3) . . . . ?
B9 B10 B11 B6 -66.0(4) . . . . ?
B4 B10 B11 B6 -1.5(4) . . . . ?
B5 B10 B11 B7 100.5(3) . . . . ?
B12 B10 B11 B7 -38.2(3) . . . . ?
B9 B10 B11 B7 -2.6(4) . . . . ?
B4 B10 B11 B7 62.0(4) . . . . ?
B12 B10 B11 B5 -138.7(3) . . . . ?
B9 B10 B11 B5 -103.1(3) . . . . ?
B4 B10 B11 B5 -38.6(3) . . . . ?
B5 B10 B11 B12 138.7(3) . . . . ?
B9 B10 B11 B12 35.6(3) . . . . ?
B4 B10 B11 B12 100.1(3) . . . . ?
C2 B7 B12 B10 59.8(3) . . . . ?
B11 B7 B12 B10 -38.8(3) . . . . ?
B6 B7 B12 B10 -2.7(4) . . . . ?
B8 B7 B12 B10 98.9(3) . . . . ?
C2 B7 B12 B9 -3.8(4) . . . . ?
B11 B7 B12 B9 -102.4(3) . . . . ?
B6 B7 B12 B9 -66.2(4) . . . . ?
B8 B7 B12 B9 35.4(3) . . . . ?
C2 B7 B12 B8 -39.1(3) . . . . ?
B11 B7 B12 B8 -137.7(3) . . . . ?
B6 B7 B12 B8 -101.6(3) . . . . ?
C2 B7 B12 B11 98.6(3) . . . . ?
B6 B7 B12 B11 36.1(3) . . . . ?
B8 B7 B12 B11 137.7(3) . . . . ?
B5 B10 B12 B7 1.6(4) . . . . ?
B9 B10 B12 B7 -102.3(3) . . . . ?
B11 B10 B12 B7 38.6(3) . . . . ?
B4 B10 B12 B7 -63.0(4) . . . . ?
B5 B10 B12 B9 104.0(3) . . . . ?
B11 B10 B12 B9 140.9(3) . . . . ?
B4 B10 B12 B9 39.4(3) . . . . ?
B5 B10 B12 B8 64.6(4) . . . . ?
B9 B10 B12 B8 -39.3(3) . . . . ?
B11 B10 B12 B8 101.6(3) . . . . ?
B4 B10 B12 B8 0.0(4) . . . . ?
B5 B10 B12 B11 -36.9(3) . . . . ?
B9 B10 B12 B11 -140.9(3) . . . . ?
B4 B10 B12 B11 -101.6(3) . . . . ?
B8 B9 B12 B7 -35.6(3) . . . . ?
B10 B9 B12 B7 99.4(3) . . . . ?
B4 B9 B12 B7 60.5(3) . . . . ?
W1 B9 B12 B7 -15.0(4) . . . . ?
B8 B9 B12 B10 -135.0(3) . . . . ?
B4 B9 B12 B10 -38.9(3) . . . . ?
W1 B9 B12 B10 -114.4(3) . . . . ?
B10 B9 B12 B8 135.0(3) . . . . ?
B4 B9 B12 B8 96.1(3) . . . . ?
W1 B9 B12 B8 20.6(3) . . . . ?
B8 B9 B12 B11 -99.4(3) . . . . ?
B10 B9 B12 B11 35.6(3) . . . . ?
B4 B9 B12 B11 -3.3(4) . . . . ?
W1 B9 B12 B11 -78.8(4) . . . . ?
C2 B8 B12 B7 40.0(3) . . . . ?
B9 B8 B12 B7 140.6(3) . . . . ?
W1 B8 B12 B7 120.3(3) . . . . ?
C2 B8 B12 B10 -61.0(3) . . . . ?
B9 B8 B12 B10 39.6(3) . . . . ?
B7 B8 B12 B10 -100.9(3) . . . . ?
W1 B8 B12 B10 19.4(4) . . . . ?
C2 B8 B12 B9 -100.6(3) . . . . ?
B7 B8 B12 B9 -140.6(3) . . . . ?
W1 B8 B12 B9 -20.2(3) . . . . ?
C2 B8 B12 B11 2.4(3) . . . . ?
B9 B8 B12 B11 102.9(3) . . . . ?
B7 B8 B12 B11 -37.6(3) . . . . ?
W1 B8 B12 B11 82.7(3) . . . . ?
B6 B11 B12 B7 -36.6(3) . . . . ?
B5 B11 B12 B7 -99.8(3) . . . . ?
B10 B11 B12 B7 -136.4(3) . . . . ?
B6 B11 B12 B10 99.8(3) . . . . ?
B7 B11 B12 B10 136.4(3) . . . . ?
B5 B11 B12 B10 36.6(3) . . . . ?
B6 B11 B12 B9 64.3(4) . . . . ?
B7 B11 B12 B9 100.9(3) . . . . ?
B5 B11 B12 B9 1.1(4) . . . . ?
B10 B11 B12 B9 -35.5(3) . . . . ?
B6 B11 B12 B8 1.2(4) . . . . ?
B7 B11 B12 B8 37.7(3) . . . . ?
B5 B11 B12 B8 -62.0(4) . . . . ?
B10 B11 B12 B8 -98.7(3) . . . . ?
W1 N1 C3 C6 165(2) . . . . ?
W1 N1 C3 C5 45(3) . . . . ?
W1 N1 C3 C4 -75(3) . . . . ?
W1 N2 C7 C8 -58.0(6) . . . . ?
W1 N2 C7 C10 -178.3(4) . . . . ?
W1 N2 C7 C9 63.1(6) . . . . ?
W1 N3 C11 N4 -8.5(5) . . . . ?
W1 N3 C11 C12 173.7(2) . . . . ?
C13 N4 C11 N3 167.7(3) . . . . ?
C13 N4 C11 C12 -14.4(5) . . . . ?
C11 N4 C13 C14 175.3(3) . . . . ?
C11 N4 C13 C15 58.0(5) . . . . ?
C11 N4 C13 C16 -66.9(4) . . . . ?
